data_7039133
loop_
_publ_author_name
'Bulsink, Philip'
'Al-Ghamdi, Ahlam'
'Joshi, Prajesh'
'Korobkov, Ilia'
'Woo, Tom'
'Richeson, Darrin'

_publ_section_title
;
 Capturing Re(i) in an neutral N,N,N pincer Scaffold and resulting
 enhanced absorption of visible light.
;
_journal_issue 21
_journal_name_full 'Dalton transactions (Cambridge, England : 2003)'
_journal_page_first 8885
_journal_page_last 8896
_journal_paper_doi 10.1039/c6dt00661b
_journal_volume 45
_journal_year 2016
_chemical_formula_sum 'C19 H12 Cl4 N3 O3 Re'
_chemical_formula_weight 658.31
_space_group_crystal_system triclinic
_space_group_IT_number 2
_space_group_name_Hall '-P 1'
_space_group_name_H-M_alt 'P -1'
_symmetry_space_group_name_Hall '-P 1'
_symmetry_space_group_name_H-M 'P -1'
_atom_sites_solution_hydrogens geom
_audit_creation_method SHELXL-2014/7
_audit_update_record
;
2016-04-18 deposited with the CCDC.
2016-04-28 downloaded from the CCDC.
;
_cell_angle_alpha 69.2890(10)
_cell_angle_beta 80.801(2)
_cell_angle_gamma 79.836(2)
_cell_formula_units_Z 4
_cell_length_a 9.8736(4)
_cell_length_b 14.8202(4)
_cell_length_c 16.3472(4)
_cell_measurement_reflns_used 3330
_cell_measurement_temperature 200(2)
_cell_measurement_theta_max 28.33
_cell_measurement_theta_min 2.37
_cell_volume 2189.99(12)
_computing_cell_refinement 'APEX II, Bruker (2009)'
_computing_data_collection 'APEX II, Bruker (2009)'
_computing_data_reduction 'XPREP, Bruker (2009)'
_computing_molecular_graphics 'SHELXTL, Bruker (2004)'
_computing_publication_material 'SHELXTL, Bruker (2004)'
_computing_structure_refinement 'SHELXL-2014/7 (Sheldrick, 2014)'
_computing_structure_solution 'SHELXS-03 (Sheldrick, 2003)'
_diffrn_ambient_temperature 200(2)
_diffrn_measured_fraction_theta_full 0.999
_diffrn_measured_fraction_theta_max 0.984
_diffrn_measurement_device_type 'Bruker APEX-II CCD'
_diffrn_measurement_method '\f and \w scans'
_diffrn_radiation_type MoK\a
_diffrn_radiation_wavelength 0.71073
_diffrn_reflns_av_R_equivalents 0.0463
_diffrn_reflns_av_unetI/netI 0.0566
_diffrn_reflns_Laue_measured_fraction_full 0.999
_diffrn_reflns_Laue_measured_fraction_max 0.984
_diffrn_reflns_limit_h_max 13
_diffrn_reflns_limit_h_min -12
_diffrn_reflns_limit_k_max 19
_diffrn_reflns_limit_k_min -18
_diffrn_reflns_limit_l_max 21
_diffrn_reflns_limit_l_min 0
_diffrn_reflns_number 20442
_diffrn_reflns_point_group_measured_fraction_full 0.999
_diffrn_reflns_point_group_measured_fraction_max 0.984
_diffrn_reflns_theta_full 25.242
_diffrn_reflns_theta_max 28.353
_diffrn_reflns_theta_min 2.107
_exptl_absorpt_coefficient_mu 6.063
_exptl_absorpt_correction_T_max 0.745687
_exptl_absorpt_correction_T_min 0.470906
_exptl_absorpt_correction_type multi-scan
_exptl_absorpt_process_details 'SADABS, Bruker (2003)'
_exptl_crystal_colour yellow
_exptl_crystal_density_diffrn 1.997
_exptl_crystal_density_meas ?
_exptl_crystal_description block
_exptl_crystal_F_000 1256
_exptl_crystal_size_max 0.180
_exptl_crystal_size_mid 0.160
_exptl_crystal_size_min 0.120
_refine_diff_density_max 2.890
_refine_diff_density_min -2.847
_refine_diff_density_rms 0.216
_refine_ls_extinction_method none
_refine_ls_goodness_of_fit_ref 1.061
_refine_ls_hydrogen_treatment constr
_refine_ls_matrix_type full
_refine_ls_number_parameters 542
_refine_ls_number_reflns 10554
_refine_ls_number_restraints 0
_refine_ls_restrained_S_all 1.061
_refine_ls_R_factor_all 0.0613
_refine_ls_R_factor_gt 0.0404
_refine_ls_shift/su_max 0.001
_refine_ls_shift/su_mean 0.000
_refine_ls_structure_factor_coef Fsqd
_refine_ls_weighting_details 'w=1/[\s^2^(Fo^2^)+(0.0344P)^2^+8.1225P] where P=(Fo^2^+2Fc^2^)/3'
_refine_ls_weighting_scheme calc
_refine_ls_wR_factor_gt 0.0824
_refine_ls_wR_factor_ref 0.0921
_reflns_Friedel_coverage 0.000
_reflns_number_gt 13689
_reflns_number_total 20442
_reflns_threshold_expression 'I > 2\s(I)'
_cod_data_source_file c6dt00661b2.cif
_cod_data_source_block dr075_5
_cod_depositor_comments
;
The following automatic conversions were performed:

'_exptl_crystal_density_meas' value 'n/a' was changed to '?' - the
value is perceived as not measured.

Automatic conversion script
Id: cif_fix_values 4268 2015-11-12 08:31:59Z antanas 

 Adding full bibliography for 7039128--7039138.cif.
;
_cod_original_cell_volume 2190.00(12)
_cod_database_code 7039133
_shelx_shelxl_version_number 2014/7
_shelx_space_group_comment
; 
The symmetry employed for this shelxl refinement is uniquely defined 
by the following loop, which should always be used as a source of 
symmetry information in preference to the above space-group names. 
They are only intended as comments. 
;
_shelx_estimated_absorpt_t_min 0.408
_shelx_estimated_absorpt_t_max 0.530

loop_
_space_group_symop_operation_xyz
'x, y, z'
'-x, -y, -z'

loop_
_atom_site_label
_atom_site_type_symbol
_atom_site_fract_x
_atom_site_fract_y
_atom_site_fract_z
_atom_site_U_iso_or_equiv
_atom_site_adp_type
_atom_site_occupancy
_atom_site_site_symmetry_order
_atom_site_calc_flag
_atom_site_refinement_flags_posn
_atom_site_refinement_flags_adp
Re1 Re 1.05734(3) 1.02823(2) 0.25060(2) 0.01818(8) Uani 1 1 d . .
Re2 Re 0.70104(4) 0.47531(2) 0.25291(2) 0.01792(8) Uani 1 1 d . .
Cl1 Cl 1.2254(2) 0.96719(15) 0.14467(13) 0.0248(5) Uani 1 1 d . .
Cl2 Cl 0.7867(2) 0.53520(15) 0.35712(13) 0.0245(5) Uani 1 1 d . .
N1 N 0.9632(7) 1.1227(4) 0.1338(4) 0.0179(14) Uani 1 1 d . .
N2 N 0.9226(8) 0.9389(5) 0.2225(4) 0.0228(16) Uani 1 1 d . .
N3 N 0.8455(8) 0.8751(5) 0.4061(5) 0.0309(18) Uani 1 1 d . .
N4 N 0.5974(8) 0.3782(4) 0.3698(4) 0.0233(16) Uani 1 1 d . .
N5 N 0.5050(7) 0.5639(4) 0.2838(4) 0.0149(14) Uani 1 1 d . .
N6 N 0.4922(8) 0.6408(5) 0.0982(5) 0.0296(17) Uani 1 1 d . .
O1 O 1.2500(8) 1.1674(5) 0.2520(5) 0.0489(19) Uani 1 1 d . .
O2 O 1.1864(8) 0.8817(5) 0.4122(5) 0.0410(18) Uani 1 1 d . .
O3 O 0.8572(8) 1.1010(5) 0.3833(4) 0.0394(17) Uani 1 1 d . .
O4 O 0.9634(7) 0.3320(5) 0.2510(4) 0.0408(17) Uani 1 1 d . .
O5 O 0.8370(8) 0.6190(5) 0.0880(4) 0.0406(18) Uani 1 1 d . .
O6 O 0.6054(8) 0.4015(5) 0.1226(5) 0.0465(19) Uani 1 1 d . .
C1 C 0.9661(10) 1.2196(6) 0.0999(6) 0.031(2) Uani 1 1 d . .
H1A H 1.0127 1.2495 0.1279 0.037 Uiso 1 1 calc R U
C2 C 0.9031(12) 1.2764(7) 0.0256(7) 0.041(3) Uani 1 1 d . .
H2A H 0.9064 1.3446 0.0028 0.049 Uiso 1 1 calc R U
C3 C 0.8366(12) 1.2340(7) -0.0146(6) 0.043(3) Uani 1 1 d . .
H3A H 0.7935 1.2724 -0.0660 0.052 Uiso 1 1 calc R U
C4 C 0.8314(11) 1.1339(7) 0.0197(5) 0.034(2) Uani 1 1 d . .
H4A H 0.7840 1.1033 -0.0073 0.041 Uiso 1 1 calc R U
C5 C 0.8969(9) 1.0806(6) 0.0939(5) 0.0216(18) Uani 1 1 d . .
C6 C 0.8916(10) 0.9753(6) 0.1378(5) 0.0236(19) Uani 1 1 d . .
C7 C 0.8564(11) 0.9179(7) 0.0950(6) 0.030(2) Uani 1 1 d . .
H7A H 0.8365 0.9451 0.0355 0.035 Uiso 1 1 calc R U
C8 C 0.8512(11) 0.8207(7) 0.1413(7) 0.036(2) Uani 1 1 d . .
H8A H 0.8352 0.7785 0.1125 0.043 Uiso 1 1 calc R U
C9 C 0.8694(11) 0.7847(6) 0.2295(6) 0.032(2) Uani 1 1 d . .
H9A H 0.8590 0.7187 0.2627 0.039 Uiso 1 1 calc R U
C10 C 0.9027(10) 0.8445(6) 0.2698(6) 0.0255(19) Uani 1 1 d . .
C11 C 0.9070(10) 0.8122(6) 0.3667(6) 0.0266(19) Uani 1 1 d . .
C12 C 0.9649(12) 0.7176(7) 0.4121(7) 0.041(3) Uani 1 1 d . .
H12A H 1.0038 0.6728 0.3824 0.049 Uiso 1 1 calc R U
C13 C 0.9630(14) 0.6920(8) 0.5026(8) 0.053(3) Uani 1 1 d . .
H13A H 1.0016 0.6288 0.5362 0.064 Uiso 1 1 calc R U
C14 C 0.9054(13) 0.7580(9) 0.5428(7) 0.051(3) Uani 1 1 d . .
H14A H 0.9063 0.7423 0.6043 0.062 Uiso 1 1 calc R U
C15 C 0.8460(12) 0.8477(8) 0.4931(6) 0.045(3) Uani 1 1 d . .
H15A H 0.8030 0.8925 0.5220 0.054 Uiso 1 1 calc R U
C16 C 1.1771(10) 1.1145(6) 0.2512(6) 0.027(2) Uani 1 1 d . .
C17 C 1.1404(10) 0.9343(6) 0.3517(6) 0.027(2) Uani 1 1 d . .
C18 C 0.9290(10) 1.0746(6) 0.3313(6) 0.0269(19) Uani 1 1 d . .
C19 C 0.6369(10) 0.2822(6) 0.4031(6) 0.028(2) Uani 1 1 d . .
H19A H 0.7160 0.2540 0.3750 0.034 Uiso 1 1 calc R U
C20 C 0.5673(12) 0.2236(6) 0.4759(6) 0.032(2) Uani 1 1 d . .
H20A H 0.5977 0.1558 0.4978 0.039 Uiso 1 1 calc R U
C21 C 0.4518(10) 0.2640(6) 0.5177(6) 0.031(2) Uani 1 1 d . .
H21A H 0.4011 0.2243 0.5679 0.037 Uiso 1 1 calc R U
C22 C 0.4121(11) 0.3633(6) 0.4846(5) 0.029(2) Uani 1 1 d . .
H22A H 0.3346 0.3930 0.5128 0.035 Uiso 1 1 calc R U
C23 C 0.4859(9) 0.4189(5) 0.4105(5) 0.0190(17) Uani 1 1 d . .
C24 C 0.4469(9) 0.5235(6) 0.3683(5) 0.0187(17) Uani 1 1 d . .
C25 C 0.3530(11) 0.5786(6) 0.4103(6) 0.029(2) Uani 1 1 d . .
H25A H 0.3123 0.5490 0.4684 0.035 Uiso 1 1 calc R U
C26 C 0.3191(11) 0.6767(6) 0.3670(6) 0.032(2) Uani 1 1 d . .
H26A H 0.2610 0.7164 0.3966 0.038 Uiso 1 1 calc R U
C27 C 0.3699(11) 0.7159(6) 0.2814(6) 0.029(2) Uani 1 1 d . .
H27A H 0.3440 0.7827 0.2500 0.035 Uiso 1 1 calc R U
C28 C 0.4601(10) 0.6577(5) 0.2397(5) 0.0216(18) Uani 1 1 d . .
C29 C 0.5002(9) 0.6982(5) 0.1447(5) 0.0211(17) Uani 1 1 d . .
C30 C 0.5367(11) 0.7912(6) 0.1054(6) 0.034(2) Uani 1 1 d . .
H30A H 0.5384 0.8312 0.1395 0.041 Uiso 1 1 calc R U
C31 C 0.5708(12) 0.8246(8) 0.0153(7) 0.044(3) Uani 1 1 d . .
H31A H 0.5974 0.8878 -0.0133 0.053 Uiso 1 1 calc R U
C32 C 0.5662(13) 0.7662(9) -0.0322(7) 0.050(3) Uani 1 1 d . .
H32A H 0.5905 0.7875 -0.0940 0.060 Uiso 1 1 calc R U
C33 C 0.5251(11) 0.6753(8) 0.0117(6) 0.037(2) Uani 1 1 d . .
H33A H 0.5201 0.6353 -0.0218 0.045 Uiso 1 1 calc R U
C34 C 0.8663(11) 0.3866(6) 0.2510(5) 0.029(2) Uani 1 1 d . .
C35 C 0.7844(10) 0.5679(6) 0.1511(5) 0.026(2) Uani 1 1 d . .
C36 C 0.6377(10) 0.4296(6) 0.1734(6) 0.0266(19) Uani 1 1 d . .
C37 C 0.2693(11) 0.4785(6) 0.1898(7) 0.038(2) Uani 1 1 d . .
H37A H 0.3519 0.5143 0.1687 0.046 Uiso 1 1 calc R U
C38 C 0.6018(11) 0.0424(7) 0.2950(6) 0.034(2) Uani 1 1 d . .
H38A H 0.6958 0.0076 0.3097 0.040 Uiso 1 1 calc R U
Cl3 Cl 0.6188(3) 0.16249(18) 0.23012(16) 0.0428(6) Uani 1 1 d . .
Cl4 Cl 0.5342(3) -0.0160(2) 0.2383(2) 0.0591(8) Uani 1 1 d . .
Cl5 Cl 0.4972(4) 0.0373(2) 0.39358(16) 0.0525(8) Uani 1 1 d . .
Cl6 Cl 0.3153(3) 0.36828(19) 0.2661(2) 0.0533(8) Uani 1 1 d . .
Cl7 Cl 0.2122(4) 0.4618(2) 0.09736(18) 0.0606(9) Uani 1 1 d . .
Cl8 Cl 0.1350(4) 0.5504(2) 0.2304(2) 0.0678(9) Uani 1 1 d . .

loop_
_atom_site_aniso_label
_atom_site_aniso_U_11
_atom_site_aniso_U_22
_atom_site_aniso_U_33
_atom_site_aniso_U_23
_atom_site_aniso_U_13
_atom_site_aniso_U_12
Re1 0.01905(19) 0.01593(14) 0.01882(15) -0.00565(11) -0.00260(15) -0.00017(15)
Re2 0.01806(19) 0.01701(14) 0.01749(14) -0.00648(11) 0.00169(14) -0.00093(14)
Cl1 0.0230(12) 0.0264(10) 0.0237(10) -0.0089(8) -0.0004(9) -0.0006(9)
Cl2 0.0272(12) 0.0275(10) 0.0202(9) -0.0097(8) 0.0016(9) -0.0071(9)
N1 0.015(4) 0.019(3) 0.014(3) -0.001(2) -0.001(3) 0.004(3)
N2 0.025(4) 0.019(3) 0.019(3) -0.004(3) 0.007(3) -0.004(3)
N3 0.025(4) 0.038(4) 0.023(4) -0.004(3) 0.002(3) -0.003(3)
N4 0.031(5) 0.010(3) 0.025(4) 0.000(3) -0.003(3) -0.004(3)
N5 0.008(3) 0.017(3) 0.016(3) -0.005(2) -0.002(3) 0.006(3)
N6 0.022(4) 0.036(4) 0.029(4) -0.008(3) 0.002(3) -0.009(3)
O1 0.037(5) 0.042(4) 0.077(5) -0.028(4) -0.009(4) -0.010(3)
O2 0.043(5) 0.035(4) 0.038(4) -0.005(3) -0.020(4) 0.010(3)
O3 0.044(4) 0.043(4) 0.034(4) -0.024(3) -0.001(3) 0.008(3)
O4 0.027(4) 0.041(4) 0.051(4) -0.020(3) -0.003(3) 0.013(3)
O5 0.041(5) 0.041(4) 0.030(4) -0.002(3) 0.009(3) -0.012(3)
O6 0.052(5) 0.056(4) 0.044(4) -0.030(4) -0.008(4) -0.009(4)
C1 0.028(6) 0.021(4) 0.038(5) -0.002(4) -0.006(4) -0.002(4)
C2 0.032(6) 0.025(5) 0.042(6) 0.011(4) -0.003(5) 0.006(4)
C3 0.037(7) 0.042(6) 0.033(5) 0.005(4) -0.007(5) 0.008(6)
C4 0.029(6) 0.047(5) 0.019(4) -0.004(4) -0.005(4) 0.001(5)
C5 0.018(5) 0.029(4) 0.014(4) -0.006(3) 0.002(3) 0.002(4)
C6 0.016(5) 0.031(5) 0.023(4) -0.009(4) 0.002(3) -0.003(4)
C7 0.023(5) 0.043(5) 0.029(4) -0.019(4) -0.005(4) -0.003(4)
C8 0.028(6) 0.038(5) 0.053(6) -0.029(5) -0.001(5) -0.010(4)
C9 0.031(6) 0.021(4) 0.045(5) -0.013(4) 0.002(5) -0.004(4)
C10 0.021(5) 0.026(4) 0.030(5) -0.007(4) 0.000(4) -0.011(4)
C11 0.020(5) 0.027(4) 0.029(4) -0.003(4) 0.002(4) -0.008(4)
C12 0.038(6) 0.030(5) 0.044(6) 0.003(4) -0.003(5) -0.009(4)
C13 0.045(7) 0.045(6) 0.046(6) 0.019(5) -0.014(6) -0.011(6)
C14 0.038(7) 0.071(8) 0.023(5) 0.016(5) -0.004(4) -0.017(6)
C15 0.042(7) 0.063(7) 0.024(5) -0.010(5) 0.000(4) -0.008(5)
C16 0.015(5) 0.029(4) 0.043(5) -0.017(4) -0.006(4) -0.005(4)
C17 0.022(5) 0.029(4) 0.030(5) -0.013(4) -0.007(4) 0.006(4)
C18 0.033(5) 0.018(4) 0.031(4) -0.007(3) -0.015(4) 0.002(4)
C19 0.031(5) 0.019(4) 0.034(5) -0.009(4) -0.010(4) 0.003(4)
C20 0.042(7) 0.015(4) 0.035(5) 0.002(4) -0.017(5) -0.003(4)
C21 0.032(6) 0.035(5) 0.023(4) 0.001(3) -0.007(4) -0.016(5)
C22 0.032(6) 0.031(4) 0.022(4) -0.006(3) 0.000(4) -0.007(4)
C23 0.017(5) 0.019(4) 0.019(4) -0.004(3) -0.001(3) -0.003(3)
C24 0.017(5) 0.019(4) 0.018(4) -0.006(3) 0.001(3) -0.002(3)
C25 0.029(6) 0.029(4) 0.027(4) -0.011(4) 0.005(4) -0.002(4)
C26 0.028(6) 0.032(5) 0.037(5) -0.018(4) -0.001(4) 0.004(4)
C27 0.028(5) 0.018(4) 0.036(4) -0.009(3) -0.001(4) 0.006(4)
C28 0.022(5) 0.016(4) 0.024(4) -0.002(3) -0.002(4) -0.007(3)
C29 0.021(5) 0.019(4) 0.019(4) -0.001(3) -0.001(3) -0.003(3)
C30 0.029(5) 0.027(4) 0.036(5) 0.001(4) -0.003(4) -0.007(4)
C31 0.038(6) 0.038(5) 0.042(6) 0.010(5) -0.008(5) -0.008(5)
C32 0.040(7) 0.070(8) 0.020(5) 0.011(5) -0.005(4) -0.008(6)
C33 0.022(5) 0.064(6) 0.028(5) -0.016(5) -0.010(4) -0.001(4)
C34 0.044(6) 0.023(4) 0.018(4) -0.006(3) -0.002(4) -0.007(4)
C35 0.025(5) 0.029(4) 0.022(4) -0.009(4) 0.007(4) -0.003(4)
C36 0.022(5) 0.028(4) 0.029(4) -0.011(4) -0.003(4) 0.001(4)
C37 0.031(6) 0.029(5) 0.058(6) -0.016(4) -0.001(5) -0.011(4)
C38 0.029(5) 0.039(5) 0.036(5) -0.010(4) -0.020(4) -0.003(4)
Cl3 0.0386(15) 0.0455(13) 0.0352(12) -0.0006(10) -0.0058(10) -0.0075(11)
Cl4 0.0512(19) 0.0736(19) 0.0689(19) -0.0459(16) -0.0080(15) -0.0023(15)
Cl5 0.066(2) 0.0592(15) 0.0294(11) -0.0121(11) 0.0077(13) -0.0186(15)
Cl6 0.0496(18) 0.0444(14) 0.0572(17) 0.0047(12) -0.0173(14) -0.0184(13)
Cl7 0.073(2) 0.0601(16) 0.0404(14) -0.0124(12) -0.0069(15) 0.0038(17)
Cl8 0.052(2) 0.076(2) 0.082(2) -0.0485(18) 0.0047(17) 0.0072(16)

loop_
_atom_type_symbol
_atom_type_description
_atom_type_scat_dispersion_real
_atom_type_scat_dispersion_imag
_atom_type_scat_source
C C 0.0033 0.0016 'International Tables Vol C Tables 4.2.6.8 and 6.1.1.4'
H H 0.0000 0.0000 'International Tables Vol C Tables 4.2.6.8 and 6.1.1.4'
N N 0.0061 0.0033 'International Tables Vol C Tables 4.2.6.8 and 6.1.1.4'
O O 0.0106 0.0060 'International Tables Vol C Tables 4.2.6.8 and 6.1.1.4'
Cl Cl 0.1484 0.1585 'International Tables Vol C Tables 4.2.6.8 and 6.1.1.4'
Re Re -1.0185 7.2310 'International Tables Vol C Tables 4.2.6.8 and 6.1.1.4'

loop_
_geom_angle_atom_site_label_1
_geom_angle_atom_site_label_2
_geom_angle_atom_site_label_3
_geom_angle
C16 Re1 C18 88.4(4)
C16 Re1 C17 87.5(4)
C18 Re1 C17 87.1(4)
C16 Re1 N1 96.6(3)
C18 Re1 N1 95.9(3)
C17 Re1 N1 174.9(3)
C16 Re1 N2 169.2(3)
C18 Re1 N2 98.3(3)
C17 Re1 N2 101.1(3)
N1 Re1 N2 74.5(3)
C16 Re1 Cl1 91.6(3)
C18 Re1 Cl1 179.9(3)
C17 Re1 Cl1 92.9(3)
N1 Re1 Cl1 84.05(18)
N2 Re1 Cl1 81.60(18)
C36 Re2 C34 87.8(4)
C36 Re2 C35 86.3(4)
C34 Re2 C35 88.2(4)
C36 Re2 N4 95.1(3)
C34 Re2 N4 95.3(3)
C35 Re2 N4 176.3(3)
C36 Re2 N5 98.4(3)
C34 Re2 N5 168.7(3)
C35 Re2 N5 101.5(3)
N4 Re2 N5 74.9(2)
C36 Re2 Cl2 179.5(3)
C34 Re2 Cl2 91.7(3)
C35 Re2 Cl2 93.4(3)
N4 Re2 Cl2 85.22(19)
N5 Re2 Cl2 82.03(18)
C5 N1 C1 118.9(7)
C5 N1 Re1 116.9(5)
C1 N1 Re1 124.2(6)
C6 N2 C10 117.8(7)
C6 N2 Re1 112.3(5)
C10 N2 Re1 127.2(6)
C11 N3 C15 117.6(8)
C19 N4 C23 119.1(7)
C19 N4 Re2 124.2(6)
C23 N4 Re2 116.7(5)
C28 N5 C24 117.9(7)
C28 N5 Re2 127.7(6)
C24 N5 Re2 112.2(5)
C33 N6 C29 117.5(8)
N1 C1 C2 121.8(9)
C3 C2 C1 119.3(9)
C2 C3 C4 119.9(9)
C5 C4 C3 118.3(9)
N1 C5 C4 121.8(8)
N1 C5 C6 115.6(7)
C4 C5 C6 122.5(8)
N2 C6 C7 122.7(8)
N2 C6 C5 115.5(7)
C7 C6 C5 121.9(8)
C8 C7 C6 118.2(8)
C7 C8 C9 119.7(8)
C8 C9 C10 120.1(8)
N2 C10 C9 120.9(8)
N2 C10 C11 117.2(7)
C9 C10 C11 121.8(8)
N3 C11 C12 123.3(9)
N3 C11 C10 116.2(8)
C12 C11 C10 120.3(9)
C13 C12 C11 117.1(10)
C14 C13 C12 119.7(10)
C13 C14 C15 119.0(10)
N3 C15 C14 123.2(10)
O1 C16 Re1 179.6(9)
O2 C17 Re1 177.5(8)
O3 C18 Re1 176.1(8)
N4 C19 C20 122.3(9)
C19 C20 C21 119.4(8)
C22 C21 C20 118.6(8)
C23 C22 C21 119.5(9)
N4 C23 C22 121.2(7)
N4 C23 C24 115.6(7)
C22 C23 C24 123.2(8)
N5 C24 C25 121.5(7)
N5 C24 C23 116.5(7)
C25 C24 C23 122.0(7)
C26 C25 C24 119.5(8)
C27 C26 C25 119.1(8)
C26 C27 C28 120.0(7)
N5 C28 C27 121.5(8)
N5 C28 C29 119.4(7)
C27 C28 C29 118.9(7)
N6 C29 C30 122.4(8)
N6 C29 C28 115.5(7)
C30 C29 C28 122.0(8)
C31 C30 C29 118.5(9)
C32 C31 C30 119.6(10)
C31 C32 C33 118.4(10)
N6 C33 C32 123.6(10)
O4 C34 Re2 178.5(9)
O5 C35 Re2 175.9(8)
O6 C36 Re2 176.6(9)
Cl6 C37 Cl8 113.2(6)
Cl6 C37 Cl7 110.1(5)
Cl8 C37 Cl7 107.2(6)
Cl4 C38 Cl3 110.8(5)
Cl4 C38 Cl5 110.4(6)
Cl3 C38 Cl5 110.7(5)

loop_
_geom_bond_atom_site_label_1
_geom_bond_atom_site_label_2
_geom_bond_distance
Re1 C16 1.892(9)
Re1 C18 1.903(9)
Re1 C17 1.935(9)
Re1 N1 2.165(6)
Re1 N2 2.231(8)
Re1 Cl1 2.496(2)
Re2 C36 1.890(9)
Re2 C34 1.910(10)
Re2 C35 1.917(8)
Re2 N4 2.173(7)
Re2 N5 2.233(6)
Re2 Cl2 2.490(2)
N1 C5 1.346(11)
N1 C1 1.348(10)
N2 C6 1.361(10)
N2 C10 1.370(10)
N3 C11 1.325(11)
N3 C15 1.334(11)
N4 C19 1.340(9)
N4 C23 1.354(11)
N5 C28 1.351(9)
N5 C24 1.370(9)
N6 C33 1.329(11)
N6 C29 1.344(10)
O1 C16 1.158(11)
O2 C17 1.125(10)
O3 C18 1.150(11)
O4 C34 1.140(11)
O5 C35 1.150(10)
O6 C36 1.157(10)
C1 C2 1.380(13)
C2 C3 1.354(15)
C3 C4 1.395(13)
C4 C5 1.381(12)
C5 C6 1.475(11)
C6 C7 1.392(12)
C7 C8 1.376(12)
C8 C9 1.379(13)
C9 C10 1.383(12)
C10 C11 1.489(12)
C11 C12 1.400(12)
C12 C13 1.389(15)
C13 C14 1.360(17)
C14 C15 1.373(14)
C19 C20 1.364(13)
C20 C21 1.387(14)
C21 C22 1.384(11)
C22 C23 1.379(11)
C23 C24 1.464(10)
C24 C25 1.387(12)
C25 C26 1.379(12)
C26 C27 1.360(12)
C27 C28 1.396(12)
C28 C29 1.469(11)
C29 C30 1.385(11)
C30 C31 1.383(14)
C31 C32 1.360(16)
C32 C33 1.382(15)
C37 Cl6 1.706(10)
C37 Cl8 1.748(10)
C37 Cl7 1.801(11)
C38 Cl4 1.738(9)
C38 Cl3 1.742(9)
C38 Cl5 1.755(11)

loop_
_geom_torsion_atom_site_label_1
_geom_torsion_atom_site_label_2
_geom_torsion_atom_site_label_3
_geom_torsion_atom_site_label_4
_geom_torsion
C5 N1 C1 C2 0.0(13)
Re1 N1 C1 C2 -179.4(7)
N1 C1 C2 C3 0.0(16)
C1 C2 C3 C4 0.5(16)
C2 C3 C4 C5 -0.9(15)
C1 N1 C5 C4 -0.4(12)
Re1 N1 C5 C4 179.0(7)
C1 N1 C5 C6 -176.7(8)
Re1 N1 C5 C6 2.7(9)
C3 C4 C5 N1 0.8(14)
C3 C4 C5 C6 176.9(8)
C10 N2 C6 C7 -7.6(13)
Re1 N2 C6 C7 155.2(8)
C10 N2 C6 C5 172.1(8)
Re1 N2 C6 C5 -25.2(9)
N1 C5 C6 N2 15.6(11)
C4 C5 C6 N2 -160.6(8)
N1 C5 C6 C7 -164.7(9)
C4 C5 C6 C7 19.0(14)
N2 C6 C7 C8 0.9(15)
C5 C6 C7 C8 -178.7(9)
C6 C7 C8 C9 5.3(15)
C7 C8 C9 C10 -4.7(16)
C6 N2 C10 C9 8.1(13)
Re1 N2 C10 C9 -151.7(7)
C6 N2 C10 C11 -167.0(8)
Re1 N2 C10 C11 33.2(11)
C8 C9 C10 N2 -2.2(15)
C8 C9 C10 C11 172.7(9)
C15 N3 C11 C12 3.6(15)
C15 N3 C11 C10 179.1(9)
N2 C10 C11 N3 40.8(12)
C9 C10 C11 N3 -134.2(10)
N2 C10 C11 C12 -143.6(9)
C9 C10 C11 C12 41.4(14)
N3 C11 C12 C13 -3.5(16)
C10 C11 C12 C13 -178.8(10)
C11 C12 C13 C14 0.5(17)
C12 C13 C14 C15 2.3(19)
C11 N3 C15 C14 -0.6(16)
C13 C14 C15 N3 -2.3(19)
C23 N4 C19 C20 1.0(13)
Re2 N4 C19 C20 -178.9(7)
N4 C19 C20 C21 -0.2(14)
C19 C20 C21 C22 -1.0(14)
C20 C21 C22 C23 1.4(14)
C19 N4 C23 C22 -0.6(13)
Re2 N4 C23 C22 179.3(7)
C19 N4 C23 C24 -178.0(8)
Re2 N4 C23 C24 1.9(10)
C21 C22 C23 N4 -0.6(14)
C21 C22 C23 C24 176.6(8)
C28 N5 C24 C25 -5.0(13)
Re2 N5 C24 C25 159.2(7)
C28 N5 C24 C23 173.1(8)
Re2 N5 C24 C23 -22.7(9)
N4 C23 C24 N5 14.5(11)
C22 C23 C24 N5 -162.9(8)
N4 C23 C24 C25 -167.5(9)
C22 C23 C24 C25 15.2(14)
N5 C24 C25 C26 -1.4(15)
C23 C24 C25 C26 -179.4(9)
C24 C25 C26 C27 5.3(16)
C25 C26 C27 C28 -2.9(16)
C24 N5 C28 C27 7.5(13)
Re2 N5 C28 C27 -153.9(7)
C24 N5 C28 C29 -168.8(8)
Re2 N5 C28 C29 29.8(11)
C26 C27 C28 N5 -3.7(15)
C26 C27 C28 C29 172.6(9)
C33 N6 C29 C30 2.0(14)
C33 N6 C29 C28 178.8(8)
N5 C28 C29 N6 43.7(12)
C27 C28 C29 N6 -132.6(9)
N5 C28 C29 C30 -139.5(9)
C27 C28 C29 C30 44.2(14)
N6 C29 C30 C31 -2.3(15)
C28 C29 C30 C31 -178.9(9)
C29 C30 C31 C32 0.7(17)
C30 C31 C32 C33 0.9(18)
C29 N6 C33 C32 -0.2(15)
C31 C32 C33 N6 -1.3(18)
